data_7053563
loop_
_publ_author_name
'Trzewik, Bartosz'
'Seidler, Tomasz'
'Broc\/lawik, Ewa'
'Stadnicka, Katarzyna'

_publ_section_title
;
 Mechanisms of reactions conducted on \a-amido-\a-aminonitrones,
 determined based on the structures of their crystalline products and DFT
 calculations
;
_journal_issue 10
_journal_name_full 'New Journal of Chemistry'
_journal_page_first 2220
_journal_paper_doi 10.1039/c0nj00193g
_journal_volume 34
_journal_year 2010
_chemical_formula_moiety 'C19 H14 N4 O'
_chemical_formula_sum 'C19 H14 N4 O'
_chemical_formula_weight 314.34
_chemical_melting_point 454.0(10)
_chemical_name_common N-Pyridin-2-yl-5H-dibenzo(d,f)(1,3)diazepine-6-carboxamide
_chemical_name_systematic
;
N-Pyridin-2-yl-5H-dibenzo[d,f][1,3]diazepine-6-carboxamide
;
_space_group_IT_number 2
_symmetry_cell_setting triclinic
_symmetry_space_group_name_Hall '-P 1'
_symmetry_space_group_name_H-M 'P -1'
_atom_sites_solution_hydrogens difmap
_atom_sites_solution_primary direct
_atom_sites_solution_secondary difmap
_audit_creation_method SHELXL-97
_cell_angle_alpha 89.766(1)
_cell_angle_beta 69.834(1)
_cell_angle_gamma 70.166(1)
_cell_formula_units_Z 4
_cell_length_a 10.3641(2)
_cell_length_b 11.7961(3)
_cell_length_c 14.4961(4)
_cell_measurement_reflns_used 4647
_cell_measurement_temperature 293(2)
_cell_measurement_theta_max 26.022
_cell_measurement_theta_min 0.998
_cell_volume 1552.07(7)
_computing_cell_refinement 'HKL Scalepack (Otwinowski & Minor, 1997)'
_computing_data_collection 'Collect (Nonius BV, 1997-2000)'
_computing_data_reduction 'HKL DENZO and Scalepack (Otwinowski & Minor, 1997)'
_computing_molecular_graphics 'Ortep3 (Farrugia,1997)'
_computing_publication_material 'SHELXL-97 (Sheldrick, 2008)'
_computing_structure_refinement 'SHELXL-97 (Sheldrick, 2008)'
_computing_structure_solution 'SIR-92 (ALTOMARE et al., 1994)'
_diffrn_ambient_temperature 293(2)
_diffrn_detector_area_resol_mean 9
_diffrn_measured_fraction_theta_full 0.986
_diffrn_measured_fraction_theta_max 0.986
_diffrn_measurement_device '95mm CCD camera on \k-goniostat'
_diffrn_measurement_device_type KappaCCD
_diffrn_measurement_method '\f and \o scans to fill Ewald sphere'
_diffrn_radiation_monochromator 'horizontally mounted graphite crystal'
_diffrn_radiation_source 'fine-focus sealed tube'
_diffrn_radiation_type MoK\a
_diffrn_radiation_wavelength 0.71073
_diffrn_reflns_av_R_equivalents 0.0333
_diffrn_reflns_av_sigmaI/netI 0.0710
_diffrn_reflns_limit_h_max 12
_diffrn_reflns_limit_h_min -12
_diffrn_reflns_limit_k_max 12
_diffrn_reflns_limit_k_min -14
_diffrn_reflns_limit_l_max 17
_diffrn_reflns_limit_l_min -17
_diffrn_reflns_number 9212
_diffrn_reflns_theta_full 26.00
_diffrn_reflns_theta_max 26.00
_diffrn_reflns_theta_min 2.53
_exptl_absorpt_coefficient_mu 0.087
_exptl_absorpt_correction_T_max 0.9957
_exptl_absorpt_correction_T_min 0.9777
_exptl_absorpt_correction_type multi-scan
_exptl_absorpt_process_details 'HKL DENZO and Scalepack (Otwinowski & Minor, 1997)'
_exptl_crystal_colour orange
_exptl_crystal_density_diffrn 1.345
_exptl_crystal_density_method 'not measured'
_exptl_crystal_description needle
_exptl_crystal_F_000 656
_exptl_crystal_size_max 0.30
_exptl_crystal_size_mid 0.12
_exptl_crystal_size_min 0.07
_refine_diff_density_max 0.187
_refine_diff_density_min -0.199
_refine_diff_density_rms 0.039
_refine_ls_extinction_method none
_refine_ls_goodness_of_fit_ref 1.048
_refine_ls_hydrogen_treatment mixed
_refine_ls_matrix_type full
_refine_ls_number_parameters 445
_refine_ls_number_reflns 6016
_refine_ls_number_restraints 4
_refine_ls_restrained_S_all 1.047
_refine_ls_R_factor_all 0.1077
_refine_ls_R_factor_gt 0.0609
_refine_ls_shift/su_max 0.000
_refine_ls_shift/su_mean 0.000
_refine_ls_structure_factor_coef Fsqd
_refine_ls_weighting_details 'w=1/[\s^2^(Fo^2^)+(0.0402P)^2^+0.4713P] where P=(Fo^2^+2Fc^2^)/3'
_refine_ls_weighting_scheme calc
_refine_ls_wR_factor_gt 0.1118
_refine_ls_wR_factor_ref 0.1289
_reflns_number_gt 3947
_reflns_number_total 6016
_reflns_threshold_expression >2sigma(I)
_cod_data_source_file c0nj00193g.txt
_cod_data_source_block (11a)
_cod_depositor_comments
;
The following automatic conversions were performed:

'_chemical_melting_point' value '453-455 K' was changed to
'454.0(10)' - the average value was taken and precision was
estimated.

'_symmetry_cell_setting' value 'Triclinic' changed to
'triclinic' according to
/home/saulius/struct/CIF-dictionaries/cif_core.dic dictionary named
'cif_core.dic' version 2.4.2 from 2011-04-26.

Automatic conversion script
Id: cif_fix_values 1891 2012-01-12 08:04:46Z andrius 
;
_cod_original_sg_symbol_H-M 'P -1 '
_cod_database_code 7053563

loop_
_symmetry_equiv_pos_as_xyz
'x, y, z'
'-x, -y, -z'

loop_
_atom_site_label
_atom_site_type_symbol
_atom_site_fract_x
_atom_site_fract_y
_atom_site_fract_z
_atom_site_U_iso_or_equiv
_atom_site_adp_type
_atom_site_occupancy
_atom_site_symmetry_multiplicity
_atom_site_calc_flag
_atom_site_refinement_flags
N3A N 1.2300(2) 1.01162(17) 0.20012(14) 0.0446(5) Uani 1 1 d .
C3A C 1.0918(2) 1.03338(19) 0.23184(16) 0.0386(5) Uani 1 1 d .
N2A N 0.9838(2) 1.11332(17) 0.20494(14) 0.0417(5) Uani 1 1 d D
H2A H 0.8944(14) 1.114(2) 0.2416(14) 0.050 Uiso 1 1 d D
C4A C 1.0323(2) 0.9671(2) 0.31676(16) 0.0400(5) Uani 1 1 d .
O4A O 0.90345(17) 0.97598(15) 0.34740(12) 0.0552(5) Uani 1 1 d .
N5A N 1.1341(2) 0.90154(17) 0.35312(14) 0.0437(5) Uani 1 1 d D
H5A H 1.2232(14) 0.905(2) 0.3253(15) 0.052 Uiso 1 1 d D
C31A C 1.2995(2) 1.0822(2) 0.13682(17) 0.0444(6) Uani 1 1 d .
C32A C 1.4234(3) 1.0865(3) 0.1522(2) 0.0630(7) Uani 1 1 d .
H32A H 1.4538 1.0420 0.1989 0.076 Uiso 1 1 calc R
C33A C 1.5017(3) 1.1543(3) 0.1003(2) 0.0745(9) Uani 1 1 d .
H33A H 1.5832 1.1566 0.1125 0.089 Uiso 1 1 calc R
C34A C 1.4592(3) 1.2184(3) 0.0308(2) 0.0644(8) Uani 1 1 d .
H34A H 1.5114 1.2649 -0.0046 0.077 Uiso 1 1 calc R
C35A C 1.3385(3) 1.2140(2) 0.01298(18) 0.0507(6) Uani 1 1 d .
H35A H 1.3109 1.2580 -0.0348 0.061 Uiso 1 1 calc R
C36A C 1.2564(2) 1.14591(19) 0.06428(16) 0.0407(5) Uani 1 1 d .
C21A C 1.0021(2) 1.13354(18) 0.10543(16) 0.0365(5) Uani 1 1 d .
C22A C 0.8845(2) 1.1424(2) 0.07697(17) 0.0440(6) Uani 1 1 d .
H22A H 0.7987 1.1378 0.1233 0.053 Uiso 1 1 calc R
C23A C 0.8927(3) 1.1580(2) -0.01879(18) 0.0489(6) Uani 1 1 d .
H23A H 0.8124 1.1656 -0.0366 0.059 Uiso 1 1 calc R
C24A C 1.0203(3) 1.1622(2) -0.08795(19) 0.0514(6) Uani 1 1 d .
H24A H 1.0283 1.1700 -0.1534 0.062 Uiso 1 1 calc R
C25A C 1.1368(3) 1.1546(2) -0.05910(17) 0.0482(6) Uani 1 1 d .
H25A H 1.2229 1.1574 -0.1064 0.058 Uiso 1 1 calc R
C26A C 1.1304(2) 1.14298(19) 0.03769(16) 0.0389(5) Uani 1 1 d .
N51A N 1.2429(2) 0.75878(17) 0.43685(14) 0.0467(5) Uani 1 1 d .
C52A C 1.1161(2) 0.83275(19) 0.43254(16) 0.0388(5) Uani 1 1 d .
C53A C 0.9795(3) 0.8419(2) 0.50108(17) 0.0476(6) Uani 1 1 d .
H53A H 0.8927 0.8961 0.4971 0.057 Uiso 1 1 calc R
C54A C 0.9769(3) 0.7684(3) 0.57476(19) 0.0602(7) Uani 1 1 d .
H54A H 0.8873 0.7710 0.6211 0.072 Uiso 1 1 calc R
C55A C 1.1068(3) 0.6910(3) 0.5799(2) 0.0643(7) Uani 1 1 d .
H55A H 1.1069 0.6404 0.6293 0.077 Uiso 1 1 calc R
C56A C 1.2361(3) 0.6903(2) 0.51029(19) 0.0566(7) Uani 1 1 d .
H56A H 1.3241 0.6392 0.5146 0.068 Uiso 1 1 calc R
N3B N 0.7725(2) 0.77048(16) 0.29510(13) 0.0411(4) Uani 1 1 d .
C3B C 0.6346(2) 0.79098(19) 0.32163(15) 0.0376(5) Uani 1 1 d .
N2B N 0.5655(2) 0.70978(17) 0.32239(14) 0.0438(5) Uani 1 1 d D
H2B H 0.4682(11) 0.7435(19) 0.3529(15) 0.053 Uiso 1 1 d D
C4B C 0.5321(2) 0.9221(2) 0.35676(16) 0.0394(5) Uani 1 1 d .
O4B O 0.39878(17) 0.95076(14) 0.38238(13) 0.0558(5) Uani 1 1 d .
N5B N 0.6025(2) 1.00062(16) 0.35411(15) 0.0438(5) Uani 1 1 d D
H5B H 0.7003(11) 0.9672(19) 0.3295(16) 0.053 Uiso 1 1 d D
C31B C 0.8816(2) 0.65231(19) 0.26995(16) 0.0407(5) Uani 1 1 d .
C32B C 1.0017(3) 0.6422(2) 0.29602(19) 0.0549(7) Uani 1 1 d .
H32B H 1.0023 0.7098 0.3285 0.066 Uiso 1 1 calc R
C33B C 1.1197(3) 0.5348(2) 0.2749(2) 0.0631(7) Uani 1 1 d .
H33B H 1.1984 0.5296 0.2939 0.076 Uiso 1 1 calc R
C34B C 1.1206(3) 0.4351(2) 0.2257(2) 0.0588(7) Uani 1 1 d .
H34B H 1.1997 0.3618 0.2113 0.071 Uiso 1 1 calc R
C35B C 1.0034(3) 0.4446(2) 0.19779(18) 0.0517(6) Uani 1 1 d .
H35B H 1.0057 0.3770 0.1635 0.062 Uiso 1 1 calc R
C36B C 0.8807(2) 0.55252(19) 0.21935(16) 0.0409(5) Uani 1 1 d .
C21B C 0.6113(3) 0.62488(19) 0.23769(17) 0.0417(5) Uani 1 1 d .
C22B C 0.5019(3) 0.6133(2) 0.20775(19) 0.0538(6) Uani 1 1 d .
H22B H 0.4037 0.6592 0.2439 0.065 Uiso 1 1 calc R
C23B C 0.5372(3) 0.5349(2) 0.1254(2) 0.0665(8) Uani 1 1 d .
H23B H 0.4631 0.5250 0.1078 0.080 Uiso 1 1 calc R
C24B C 0.6822(4) 0.4714(2) 0.0697(2) 0.0687(8) Uani 1 1 d .
H24B H 0.7070 0.4215 0.0120 0.082 Uiso 1 1 calc R
C25B C 0.7911(3) 0.4815(2) 0.09924(19) 0.0575(7) Uani 1 1 d .
H25B H 0.8890 0.4373 0.0609 0.069 Uiso 1 1 calc R
C26B C 0.7595(3) 0.55576(19) 0.18481(17) 0.0426(6) Uani 1 1 d .
N51B N 0.6309(2) 1.18128(17) 0.31378(15) 0.0493(5) Uani 1 1 d .
C52B C 0.5404(2) 1.12804(19) 0.36757(16) 0.0400(5) Uani 1 1 d .
C53B C 0.3979(3) 1.1919(2) 0.43147(19) 0.0517(6) Uani 1 1 d .
H53B H 0.3383 1.1519 0.4692 0.062 Uiso 1 1 calc R
C54B C 0.3472(3) 1.3170(2) 0.4373(2) 0.0651(8) Uani 1 1 d .
H54B H 0.2517 1.3629 0.4791 0.078 Uiso 1 1 calc R
C55B C 0.4379(3) 1.3731(2) 0.3812(2) 0.0658(8) Uani 1 1 d .
H55B H 0.4051 1.4572 0.3836 0.079 Uiso 1 1 calc R
C56B C 0.5781(3) 1.3022(2) 0.3215(2) 0.0595(7) Uani 1 1 d .
H56B H 0.6400 1.3407 0.2843 0.071 Uiso 1 1 calc R

loop_
_atom_site_aniso_label
_atom_site_aniso_U_11
_atom_site_aniso_U_22
_atom_site_aniso_U_33
_atom_site_aniso_U_23
_atom_site_aniso_U_13
_atom_site_aniso_U_12
N3A 0.0376(11) 0.0515(12) 0.0461(12) 0.0139(9) -0.0157(10) -0.0175(10)
C3A 0.0358(13) 0.0410(12) 0.0387(13) 0.0037(10) -0.0142(11) -0.0127(10)
N2A 0.0313(10) 0.0505(11) 0.0391(12) 0.0074(9) -0.0105(9) -0.0121(9)
C4A 0.0366(13) 0.0437(13) 0.0414(13) 0.0024(10) -0.0147(11) -0.0160(11)
O4A 0.0390(10) 0.0745(12) 0.0623(11) 0.0226(9) -0.0227(9) -0.0288(9)
N5A 0.0342(11) 0.0518(12) 0.0465(12) 0.0150(9) -0.0143(10) -0.0178(10)
C31A 0.0366(13) 0.0489(14) 0.0472(14) 0.0073(11) -0.0146(12) -0.0154(11)
C32A 0.0412(15) 0.094(2) 0.0627(18) 0.0306(16) -0.0254(14) -0.0282(15)
C33A 0.0479(17) 0.115(3) 0.084(2) 0.0399(19) -0.0340(16) -0.0472(17)
C34A 0.0494(16) 0.086(2) 0.0729(19) 0.0301(16) -0.0247(15) -0.0405(15)
C35A 0.0467(15) 0.0575(15) 0.0547(16) 0.0177(12) -0.0213(13) -0.0243(13)
C36A 0.0333(12) 0.0435(13) 0.0439(14) 0.0043(11) -0.0113(11) -0.0150(11)
C21A 0.0362(13) 0.0325(11) 0.0396(13) 0.0031(9) -0.0146(11) -0.0100(10)
C22A 0.0370(13) 0.0470(14) 0.0470(15) 0.0064(11) -0.0158(12) -0.0135(11)
C23A 0.0462(15) 0.0522(15) 0.0560(16) 0.0084(12) -0.0278(14) -0.0175(12)
C24A 0.0605(17) 0.0568(16) 0.0461(15) 0.0124(12) -0.0251(14) -0.0266(13)
C25A 0.0503(15) 0.0554(15) 0.0442(15) 0.0123(11) -0.0164(13) -0.0263(12)
C26A 0.0406(13) 0.0383(12) 0.0408(13) 0.0063(10) -0.0169(11) -0.0160(11)
N51A 0.0429(12) 0.0501(12) 0.0473(12) 0.0117(10) -0.0184(10) -0.0152(10)
C52A 0.0411(14) 0.0418(13) 0.0384(13) 0.0058(10) -0.0154(11) -0.0200(11)
C53A 0.0416(14) 0.0600(15) 0.0437(15) 0.0077(12) -0.0134(12) -0.0233(12)
C54A 0.0591(18) 0.0809(19) 0.0450(16) 0.0117(14) -0.0101(14) -0.0397(16)
C55A 0.075(2) 0.0728(19) 0.0493(17) 0.0238(14) -0.0210(16) -0.0341(17)
C56A 0.0616(18) 0.0554(16) 0.0540(17) 0.0167(13) -0.0268(15) -0.0169(13)
N3B 0.0366(11) 0.0395(11) 0.0430(11) 0.0013(8) -0.0099(9) -0.0134(9)
C3B 0.0360(13) 0.0423(13) 0.0341(12) 0.0056(10) -0.0098(10) -0.0168(11)
N2B 0.0370(11) 0.0442(11) 0.0480(12) 0.0005(9) -0.0089(10) -0.0188(10)
C4B 0.0359(13) 0.0447(13) 0.0393(13) 0.0071(10) -0.0139(11) -0.0163(11)
O4B 0.0351(10) 0.0509(10) 0.0779(12) 0.0023(9) -0.0166(9) -0.0154(8)
N5B 0.0320(10) 0.0387(11) 0.0582(13) 0.0022(9) -0.0141(10) -0.0122(9)
C31B 0.0365(13) 0.0382(13) 0.0435(14) 0.0056(10) -0.0103(11) -0.0133(11)
C32B 0.0449(15) 0.0548(16) 0.0653(18) -0.0007(13) -0.0204(14) -0.0177(13)
C33B 0.0438(16) 0.0636(18) 0.080(2) 0.0078(15) -0.0264(15) -0.0134(14)
C34B 0.0463(16) 0.0476(15) 0.0713(19) 0.0101(13) -0.0187(14) -0.0060(12)
C35B 0.0506(16) 0.0408(14) 0.0552(16) 0.0032(11) -0.0144(13) -0.0113(12)
C36B 0.0400(13) 0.0390(13) 0.0392(13) 0.0066(10) -0.0092(11) -0.0143(11)
C21B 0.0474(14) 0.0348(12) 0.0449(14) 0.0066(10) -0.0170(12) -0.0171(11)
C22B 0.0537(16) 0.0512(15) 0.0655(17) 0.0082(13) -0.0282(14) -0.0233(13)
C23B 0.076(2) 0.0581(17) 0.082(2) 0.0026(15) -0.0462(18) -0.0264(16)
C24B 0.090(2) 0.0537(17) 0.0683(19) -0.0061(14) -0.0438(19) -0.0173(16)
C25B 0.0636(17) 0.0444(14) 0.0579(17) -0.0026(12) -0.0250(15) -0.0087(13)
C26B 0.0474(15) 0.0351(12) 0.0452(14) 0.0053(10) -0.0160(12) -0.0153(11)
N51B 0.0471(12) 0.0417(12) 0.0570(13) 0.0062(9) -0.0157(11) -0.0167(10)
C52B 0.0385(13) 0.0396(13) 0.0452(14) 0.0039(10) -0.0182(12) -0.0149(11)
C53B 0.0395(14) 0.0500(15) 0.0580(16) -0.0005(12) -0.0118(13) -0.0128(12)
C54B 0.0463(16) 0.0523(17) 0.076(2) -0.0088(14) -0.0139(15) -0.0011(14)
C55B 0.071(2) 0.0392(15) 0.083(2) 0.0061(14) -0.0318(18) -0.0120(15)
C56B 0.0628(19) 0.0448(16) 0.0710(19) 0.0122(13) -0.0225(16) -0.0215(14)

loop_
_atom_type_symbol
_atom_type_description
_atom_type_scat_dispersion_real
_atom_type_scat_dispersion_imag
_atom_type_scat_source
C C 0.0033 0.0016 'International Tables Vol C Tables 4.2.6.8 and 6.1.1.4'
H H 0.0000 0.0000 'International Tables Vol C Tables 4.2.6.8 and 6.1.1.4'
N N 0.0061 0.0033 'International Tables Vol C Tables 4.2.6.8 and 6.1.1.4'
O O 0.0106 0.0060 'International Tables Vol C Tables 4.2.6.8 and 6.1.1.4'

loop_
_geom_angle_atom_site_label_1
_geom_angle_atom_site_label_2
_geom_angle_atom_site_label_3
_geom_angle
C3A N3A C31A 124.23(19)
N3A C3A N2A 130.2(2)
N3A C3A C4A 116.68(19)
N2A C3A C4A 113.05(19)
C3A N2A C21A 123.44(18)
C3A N2A H2A 112.2(15)
C21A N2A H2A 114.2(15)
O4A C4A N5A 125.3(2)
O4A C4A C3A 121.2(2)
N5A C4A C3A 113.52(19)
C4A N5A C52A 128.49(19)
C4A N5A H5A 116.1(15)
C52A N5A H5A 115.3(15)
C32A C31A C36A 119.1(2)
C32A C31A N3A 113.6(2)
C36A C31A N3A 127.33(19)
C33A C32A C31A 121.9(2)
C33A C32A H32A 119.1
C31A C32A H32A 119.1
C34A C33A C32A 119.5(2)
C34A C33A H33A 120.2
C32A C33A H33A 120.2
C33A C34A C35A 119.8(2)
C33A C34A H34A 120.1
C35A C34A H34A 120.1
C34A C35A C36A 122.2(2)
C34A C35A H35A 118.9
C36A C35A H35A 118.9
C35A C36A C31A 117.51(19)
C35A C36A C26A 118.59(19)
C31A C36A C26A 123.88(19)
C22A C21A C26A 120.4(2)
C22A C21A N2A 116.40(19)
C26A C21A N2A 123.16(18)
C23A C22A C21A 121.0(2)
C23A C22A H22A 119.5
C21A C22A H22A 119.5
C24A C23A C22A 119.6(2)
C24A C23A H23A 120.2
C22A C23A H23A 120.2
C23A C24A C25A 119.2(2)
C23A C24A H24A 120.4
C25A C24A H24A 120.4
C24A C25A C26A 122.7(2)
C24A C25A H25A 118.7
C26A C25A H25A 118.7
C25A C26A C21A 116.93(19)
C25A C26A C36A 119.1(2)
C21A C26A C36A 123.89(19)
C56A N51A C52A 117.5(2)
N51A C52A C53A 123.1(2)
N51A C52A N5A 113.41(19)
C53A C52A N5A 123.5(2)
C54A C53A C52A 117.8(2)
C54A C53A H53A 121.1
C52A C53A H53A 121.1
C53A C54A C55A 119.8(2)
C53A C54A H54A 120.1
C55A C54A H54A 120.1
C56A C55A C54A 118.2(2)
C56A C55A H55A 120.9
C54A C55A H55A 120.9
N51A C56A C55A 123.6(2)
N51A C56A H56A 118.2
C55A C56A H56A 118.2
C3B N3B C31B 123.40(18)
N3B C3B N2B 128.7(2)
N3B C3B C4B 116.39(18)
N2B C3B C4B 114.90(18)
C3B N2B C21B 120.95(19)
C3B N2B H2B 112.2(15)
C21B N2B H2B 114.1(15)
O4B C4B N5B 125.0(2)
O4B C4B C3B 121.11(19)
N5B C4B C3B 113.89(19)
C4B N5B C52B 127.01(19)
C4B N5B H5B 114.8(15)
C52B N5B H5B 117.0(15)
C32B C31B C36B 119.8(2)
C32B C31B N3B 113.66(19)
C36B C31B N3B 126.44(19)
C33B C32B C31B 121.6(2)
C33B C32B H32B 119.2
C31B C32B H32B 119.2
C34B C33B C32B 119.5(2)
C34B C33B H33B 120.2
C32B C33B H33B 120.2
C33B C34B C35B 119.4(2)
C33B C34B H34B 120.3
C35B C34B H34B 120.3
C34B C35B C36B 122.3(2)
C34B C35B H35B 118.9
C36B C35B H35B 118.9
C31B C36B C35B 117.3(2)
C31B C36B C26B 123.8(2)
C35B C36B C26B 118.9(2)
C22B C21B C26B 120.3(2)
C22B C21B N2B 117.3(2)
C26B C21B N2B 122.38(19)
C23B C22B C21B 120.9(2)
C23B C22B H22B 119.6
C21B C22B H22B 119.6
C24B C23B C22B 119.6(2)
C24B C23B H23B 120.2
C22B C23B H23B 120.2
C23B C24B C25B 119.9(2)
C23B C24B H24B 120.1
C25B C24B H24B 120.1
C24B C25B C26B 122.2(3)
C24B C25B H25B 118.9
C26B C25B H25B 118.9
C25B C26B C21B 117.0(2)
C25B C26B C36B 119.8(2)
C21B C26B C36B 123.1(2)
C52B N51B C56B 117.2(2)
N51B C52B C53B 123.4(2)
N51B C52B N5B 114.0(2)
C53B C52B N5B 122.6(2)
C54B C53B C52B 117.7(2)
C54B C53B H53B 121.2
C52B C53B H53B 121.2
C55B C54B C53B 119.7(3)
C55B C54B H54B 120.1
C53B C54B H54B 120.1
C56B C55B C54B 118.3(2)
C56B C55B H55B 120.8
C54B C55B H55B 120.8
N51B C56B C55B 123.7(2)
N51B C56B H56B 118.2
C55B C56B H56B 118.2

loop_
_geom_bond_atom_site_label_1
_geom_bond_atom_site_label_2
_geom_bond_distance
N3A C3A 1.275(3)
N3A C31A 1.414(3)
C3A N2A 1.370(3)
C3A C4A 1.517(3)
N2A C21A 1.419(3)
N2A H2A 0.891(10)
C4A O4A 1.220(2)
C4A N5A 1.347(3)
N5A C52A 1.402(3)
N5A H5A 0.886(10)
C31A C32A 1.393(3)
C31A C36A 1.400(3)
C32A C33A 1.371(4)
C32A H32A 0.9300
C33A C34A 1.362(4)
C33A H33A 0.9300
C34A C35A 1.378(3)
C34A H34A 0.9300
C35A C36A 1.395(3)
C35A H35A 0.9300
C36A C26A 1.494(3)
C21A C22A 1.388(3)
C21A C26A 1.395(3)
C22A C23A 1.376(3)
C22A H22A 0.9300
C23A C24A 1.373(3)
C23A H23A 0.9300
C24A C25A 1.384(3)
C24A H24A 0.9300
C25A C26A 1.390(3)
C25A H25A 0.9300
N51A C56A 1.330(3)
N51A C52A 1.330(3)
C52A C53A 1.389(3)
C53A C54A 1.372(3)
C53A H53A 0.9300
C54A C55A 1.374(4)
C54A H54A 0.9300
C55A C56A 1.369(4)
C55A H55A 0.9300
C56A H56A 0.9300
N3B C3B 1.279(3)
N3B C31B 1.416(3)
C3B N2B 1.375(3)
C3B C4B 1.517(3)
N2B C21B 1.422(3)
N2B H2B 0.891(9)
C4B O4B 1.221(2)
C4B N5B 1.352(3)
N5B C52B 1.404(3)
N5B H5B 0.889(10)
C31B C32B 1.390(3)
C31B C36B 1.394(3)
C32B C33B 1.374(3)
C32B H32B 0.9300
C33B C34B 1.374(4)
C33B H33B 0.9300
C34B C35B 1.378(3)
C34B H34B 0.9300
C35B C36B 1.403(3)
C35B H35B 0.9300
C36B C26B 1.494(3)
C21B C22B 1.392(3)
C21B C26B 1.398(3)
C22B C23B 1.375(3)
C22B H22B 0.9300
C23B C24B 1.369(4)
C23B H23B 0.9300
C24B C25B 1.377(4)
C24B H24B 0.9300
C25B C26B 1.396(3)
C25B H25B 0.9300
N51B C52B 1.332(3)
N51B C56B 1.333(3)
C52B C53B 1.384(3)
C53B C54B 1.380(3)
C53B H53B 0.9300
C54B C55B 1.369(4)
C54B H54B 0.9300
C55B C56B 1.369(4)
C55B H55B 0.9300
C56B H56B 0.9300

loop_
_geom_hbond_atom_site_label_D
_geom_hbond_atom_site_label_H
_geom_hbond_atom_site_label_A
_geom_hbond_distance_DH
_geom_hbond_distance_HA
_geom_hbond_distance_DA
_geom_hbond_angle_DHA
_geom_hbond_site_symmetry_A
N2A H2A O4A 0.89(1) 2.24(2) 2.699(2) 112(2) .
N2A H2A N51B 0.89(1) 2.40(1) 3.248(3) 160(2) .
N5A H5A O4B 0.89(1) 2.45(2) 3.151(2) 137(2) 1_655
N2B H2B N51A 0.89(1) 2.17(1) 3.023(3) 159(2) 1_455
N5B H5B N3B 0.89(1) 2.18(2) 2.634(3) 111(2) .
N5B H5B O4A 0.89(1) 2.25(2) 3.000(2) 143(2) .
N5A H5A N3A 0.89(1) 2.20(2) 2.631(3) 110(2) .
N2B H2B O4B 0.89(1) 2.30(2) 2.734(2) 110(2) .

loop_
_geom_torsion_atom_site_label_1
_geom_torsion_atom_site_label_2
_geom_torsion_atom_site_label_3
_geom_torsion_atom_site_label_4
_geom_torsion
C31A N3A C3A N2A 9.8(4)
C31A N3A C3A C4A -166.32(19)
N3A C3A N2A C21A 40.7(3)
C4A C3A N2A C21A -143.09(19)
N3A C3A C4A O4A -175.0(2)
N2A C3A C4A O4A 8.3(3)
N3A C3A C4A N5A 5.7(3)
N2A C3A C4A N5A -171.08(18)
O4A C4A N5A C52A -1.3(4)
C3A C4A N5A C52A 178.0(2)
C3A N3A C31A C32A 148.1(2)
C3A N3A C31A C36A -31.3(4)
C36A C31A C32A C33A 2.0(4)
N3A C31A C32A C33A -177.4(3)
C31A C32A C33A C34A -0.9(5)
C32A C33A C34A C35A -0.2(5)
C33A C34A C35A C36A 0.2(4)
C34A C35A C36A C31A 0.9(4)
C34A C35A C36A C26A -177.9(2)
C32A C31A C36A C35A -2.0(3)
N3A C31A C36A C35A 177.4(2)
C32A C31A C36A C26A 176.8(2)
N3A C31A C36A C26A -3.9(4)
C3A N2A C21A C22A 137.6(2)
C3A N2A C21A C26A -41.6(3)
C26A C21A C22A C23A 1.4(3)
N2A C21A C22A C23A -177.8(2)
C21A C22A C23A C24A 1.4(3)
C22A C23A C24A C25A -2.1(3)
C23A C24A C25A C26A -0.1(4)
C24A C25A C26A C21A 2.9(3)
C24A C25A C26A C36A -174.9(2)
C22A C21A C26A C25A -3.5(3)
N2A C21A C26A C25A 175.8(2)
C22A C21A C26A C36A 174.2(2)
N2A C21A C26A C36A -6.6(3)
C35A C36A C26A C25A 30.2(3)
C31A C36A C26A C25A -148.5(2)
C35A C36A C26A C21A -147.4(2)
C31A C36A C26A C21A 33.9(3)
C56A N51A C52A C53A 0.6(3)
C56A N51A C52A N5A 179.71(19)
C4A N5A C52A N51A 166.7(2)
C4A N5A C52A C53A -14.2(3)
N51A C52A C53A C54A -1.7(3)
N5A C52A C53A C54A 179.3(2)
C52A C53A C54A C55A 1.3(4)
C53A C54A C55A C56A 0.2(4)
C52A N51A C56A C55A 1.0(4)
C54A C55A C56A N51A -1.4(4)
C31B N3B C3B N2B -6.8(4)
C31B N3B C3B C4B 173.50(18)
N3B C3B N2B C21B -49.7(3)
C4B C3B N2B C21B 130.0(2)
N3B C3B C4B O4B 179.1(2)
N2B C3B C4B O4B -0.7(3)
N3B C3B C4B N5B 0.6(3)
N2B C3B C4B N5B -179.13(19)
O4B C4B N5B C52B -8.6(4)
C3B C4B N5B C52B 169.8(2)
C3B N3B C31B C32B -146.3(2)
C3B N3B C31B C36B 36.9(3)
C36B C31B C32B C33B -1.4(4)
N3B C31B C32B C33B -178.3(2)
C31B C32B C33B C34B 0.9(4)
C32B C33B C34B C35B 0.3(4)
C33B C34B C35B C36B -1.1(4)
C32B C31B C36B C35B 0.6(3)
N3B C31B C36B C35B 177.1(2)
C32B C31B C36B C26B -177.6(2)
N3B C31B C36B C26B -1.0(4)
C34B C35B C36B C31B 0.7(3)
C34B C35B C36B C26B 178.9(2)
C3B N2B C21B C22B -132.9(2)
C3B N2B C21B C26B 46.4(3)
C26B C21B C22B C23B -0.6(4)
N2B C21B C22B C23B 178.8(2)
C21B C22B C23B C24B -2.9(4)
C22B C23B C24B C25B 3.5(4)
C23B C24B C25B C26B -0.5(4)
C24B C25B C26B C21B -2.9(4)
C24B C25B C26B C36B 173.1(2)
C22B C21B C26B C25B 3.4(3)
N2B C21B C26B C25B -175.9(2)
C22B C21B C26B C36B -172.5(2)
N2B C21B C26B C36B 8.2(3)
C31B C36B C26B C25B 149.0(2)
C35B C36B C26B C25B -29.1(3)
C31B C36B C26B C21B -35.2(3)
C35B C36B C26B C21B 146.7(2)
C56B N51B C52B C53B -1.5(3)
C56B N51B C52B N5B 178.7(2)
C4B N5B C52B N51B -146.3(2)
C4B N5B C52B C53B 33.9(3)
N51B C52B C53B C54B 1.6(3)
N5B C52B C53B C54B -178.6(2)
C52B C53B C54B C55B -0.4(4)
C53B C54B C55B C56B -0.8(4)
C52B N51B C56B C55B 0.1(4)
C54B C55B C56B N51B 1.0(4)
